data_2235299
loop_
_publ_author_name
'Liu, Ya-Mei'
'Chen, Jing-Huo'
'Yang, Guang'
'Ng, Seik Weng'

_publ_section_title
;
 Bis(3,5-di-<i>tert</i>-butyl-4<i>H</i>-1,2,4-triazol-4-amine-\k<i>N</i>^1^)(nitrato-\k<i>O</i>)silver(I)
 ethanol monosolvate monohydrate
;
_journal_coeditor_code XU5525
_journal_issue 6
_journal_name_full 'Acta Crystallographica Section E'
_journal_page_first m731
_journal_paper_doi 10.1107/S1600536812019058
_journal_volume 68
_journal_year 2012
_chemical_formula_iupac '[Ag (N O3) (C10 H20 N4)2], C2 H6 O, H2 O'
_chemical_formula_moiety 'C20 H40 Ag N9 O3, C2 H6 O, H2 O'
_chemical_formula_sum 'C22 H48 Ag N9 O5'
_chemical_formula_weight 626.56
_chemical_name_systematic
;
Bis(3,5-di-<i>tert</i>-butyl-4<i>H</i>-1,2,4-triazol-4-amine-
\k<i>N</i>^1^)(nitrato-\k<i>O</i>)silver(I) ethanol monosolvate monohydrate
;
_space_group_IT_number 19
_symmetry_cell_setting orthorhombic
_symmetry_space_group_name_Hall 'P 2ac 2ab'
_symmetry_space_group_name_H-M 'P 21 21 21'
_atom_sites_solution_hydrogens geom
_atom_sites_solution_primary direct
_atom_sites_solution_secondary difmap
_audit_creation_method SHELXL-97
_cell_angle_alpha 90.00
_cell_angle_beta 90.00
_cell_angle_gamma 90.00
_cell_formula_units_Z 4
_cell_length_a 10.149(2)
_cell_length_b 14.802(3)
_cell_length_c 20.405(4)
_cell_measurement_reflns_used 11783
_cell_measurement_temperature 293(2)
_cell_measurement_theta_max 27.53
_cell_measurement_theta_min 1.70
_cell_volume 3065.4(11)
_computing_cell_refinement 'RAPID-AUTO (Rigaku, 1998)'
_computing_data_collection 'RAPID-AUTO (Rigaku, 1998)'
_computing_data_reduction 'CrystalClear (Rigaku/MSC, 2002)'
_computing_molecular_graphics 'X-SEED (Barbour, 2001)'
_computing_publication_material 'publCIF (Westrip, 2010)'
_computing_structure_refinement 'SHELXL97 (Sheldrick, 2008)'
_computing_structure_solution 'SHELXS97 (Sheldrick, 2008)'
_diffrn_ambient_temperature 293(2)
_diffrn_measured_fraction_theta_full 0.978
_diffrn_measured_fraction_theta_max 0.978
_diffrn_measurement_device_type 'Rigaku R-AXIS RAPID IP'
_diffrn_measurement_method '\w scan'
_diffrn_radiation_monochromator graphite
_diffrn_radiation_source 'fine-focus sealed tube'
_diffrn_radiation_type MoK\a
_diffrn_radiation_wavelength 0.71073
_diffrn_reflns_av_R_equivalents 0.0435
_diffrn_reflns_av_sigmaI/netI 0.0566
_diffrn_reflns_limit_h_max 13
_diffrn_reflns_limit_h_min -13
_diffrn_reflns_limit_k_max 19
_diffrn_reflns_limit_k_min 0
_diffrn_reflns_limit_l_max 26
_diffrn_reflns_limit_l_min -26
_diffrn_reflns_number 11760
_diffrn_reflns_theta_full 27.53
_diffrn_reflns_theta_max 27.53
_diffrn_reflns_theta_min 1.70
_diffrn_standards_decay_% 0
_diffrn_standards_interval_count 0
_diffrn_standards_interval_time 0
_diffrn_standards_number 0
_exptl_absorpt_coefficient_mu 0.702
_exptl_absorpt_correction_T_max 0.9020
_exptl_absorpt_correction_T_min 0.8440
_exptl_absorpt_correction_type multi-scan
_exptl_absorpt_process_details '(ABSCOR; Higashi, 1995)'
_exptl_crystal_colour colorless
_exptl_crystal_density_diffrn 1.358
_exptl_crystal_density_method 'not measured'
_exptl_crystal_description prism
_exptl_crystal_F_000 1320
_exptl_crystal_size_max 0.25
_exptl_crystal_size_mid 0.20
_exptl_crystal_size_min 0.15
_refine_diff_density_max 0.279
_refine_diff_density_min -0.462
_refine_ls_abs_structure_details 'Flack (1983), 2227 Friedel pairs'
_refine_ls_abs_structure_Flack 0.48(3)
_refine_ls_extinction_method none
_refine_ls_goodness_of_fit_ref 1.152
_refine_ls_hydrogen_treatment mixed
_refine_ls_matrix_type full
_refine_ls_number_parameters 363
_refine_ls_number_reflns 6724
_refine_ls_number_restraints 7
_refine_ls_restrained_S_all 1.152
_refine_ls_R_factor_all 0.0682
_refine_ls_R_factor_gt 0.0536
_refine_ls_shift/su_max 0.001
_refine_ls_shift/su_mean 0.001
_refine_ls_structure_factor_coef Fsqd
_refine_ls_weighting_details 'calc w=1/[\s^2^(Fo^2^)+(0.0195P)^2^+2.4088P] where P=(Fo^2^+2Fc^2^)/3'
_refine_ls_weighting_scheme calc
_refine_ls_wR_factor_gt 0.0851
_refine_ls_wR_factor_ref 0.0908
_reflns_number_gt 5767
_reflns_number_total 6724
_reflns_threshold_expression I>2\s(I)
_cod_data_source_file xu5525.cif
_cod_data_source_block I
_cod_original_cell_volume 3065.3(11)
_cod_database_code 2235299
_cod_database_fobs_code 2235299

loop_
_symmetry_equiv_pos_as_xyz
'x, y, z'
'-x+1/2, -y, z+1/2'
'-x, y+1/2, -z+1/2'
'x+1/2, -y+1/2, -z'

loop_
_atom_site_type_symbol
_atom_site_label
_atom_site_fract_x
_atom_site_fract_y
_atom_site_fract_z
_atom_site_U_iso_or_equiv
_atom_site_adp_type
_atom_site_calc_flag
_atom_site_refinement_flags
_atom_site_occupancy
_atom_site_symmetry_multiplicity
Ag Ag1 0.66379(3) 0.80143(2) 0.790672(16) 0.04839(10) Uani d . 1 1
O O1 0.6035(3) 0.6499(3) 0.8596(2) 0.0729(11) Uani d . 1 1
O O2 0.4161(4) 0.7157(3) 0.8614(2) 0.0849(13) Uani d . 1 1
O O3 0.4257(4) 0.5733(3) 0.8692(3) 0.0876(14) Uani d . 1 1
O O4 0.9653(4) 0.9402(3) 0.59873(19) 0.0669(10) Uani d D 1 1
O O1W 0.8036(4) 0.7982(4) 0.63591(19) 0.0729(11) Uani d D 1 1
N N1 0.5190(3) 0.8688(2) 0.73091(16) 0.0391(8) Uani d . 1 1
N N2 0.5237(3) 0.8422(2) 0.66564(17) 0.0389(8) Uani d . 1 1
N N3 0.3520(3) 0.9287(2) 0.68103(15) 0.0322(7) Uani d . 1 1
N N4 0.2395(4) 0.9833(3) 0.6723(2) 0.0467(10) Uani d D 1 1
N N5 0.8624(3) 0.7531(2) 0.80776(15) 0.0361(8) Uani d . 1 1
N N6 0.9183(3) 0.7150(3) 0.75210(16) 0.0382(9) Uani d . 1 1
N N7 1.0358(3) 0.6783(2) 0.83740(15) 0.0334(8) Uani d . 1 1
N N8 1.1297(4) 0.6390(3) 0.8800(2) 0.0484(11) Uani d D 1 1
N N9 0.4821(4) 0.6455(3) 0.8638(2) 0.0462(9) Uani d . 1 1
C C1 0.4162(4) 0.9210(3) 0.7396(2) 0.0334(9) Uani d . 1 1
C C2 0.3745(4) 0.9642(3) 0.80379(19) 0.0378(10) Uani d . 1 1
C C3 0.4758(5) 0.9436(4) 0.8568(2) 0.0581(14) Uani d . 1 1
H H3A 0.5599 0.9676 0.8441 0.087 Uiso calc R 1 1
H H3B 0.4828 0.8794 0.8625 0.087 Uiso calc R 1 1
H H3C 0.4486 0.9708 0.8973 0.087 Uiso calc R 1 1
C C4 0.2405(5) 0.9256(4) 0.8252(3) 0.0625(15) Uani d . 1 1
H H4A 0.2471 0.8612 0.8297 0.094 Uiso calc R 1 1
H H4B 0.1751 0.9400 0.7929 0.094 Uiso calc R 1 1
H H4C 0.2156 0.9516 0.8665 0.094 Uiso calc R 1 1
C C5 0.3651(5) 1.0677(3) 0.7967(3) 0.0591(13) Uani d . 1 1
H H5A 0.4491 1.0913 0.7835 0.089 Uiso calc R 1 1
H H5B 0.3402 1.0938 0.8379 0.089 Uiso calc R 1 1
H H5C 0.3002 1.0825 0.7642 0.089 Uiso calc R 1 1
C C6 0.4225(4) 0.8794(3) 0.6363(2) 0.0362(10) Uani d . 1 1
C C7 0.3900(4) 0.8649(3) 0.5646(2) 0.0403(10) Uani d . 1 1
C C8 0.5029(5) 0.8112(5) 0.5332(2) 0.0709(16) Uani d . 1 1
H H8A 0.5136 0.7548 0.5559 0.106 Uiso calc R 1 1
H H8B 0.5831 0.8454 0.5362 0.106 Uiso calc R 1 1
H H8C 0.4829 0.7997 0.4880 0.106 Uiso calc R 1 1
C C9 0.3738(7) 0.9540(4) 0.5276(3) 0.077(2) Uani d . 1 1
H H9A 0.3036 0.9883 0.5470 0.115 Uiso calc R 1 1
H H9B 0.3533 0.9418 0.4825 0.115 Uiso calc R 1 1
H H9C 0.4543 0.9879 0.5301 0.115 Uiso calc R 1 1
C C10 0.2645(5) 0.8078(4) 0.5584(2) 0.0627(14) Uani d . 1 1
H H10A 0.2756 0.7522 0.5819 0.094 Uiso calc R 1 1
H H10B 0.2481 0.7949 0.5130 0.094 Uiso calc R 1 1
H H10C 0.1913 0.8406 0.5763 0.094 Uiso calc R 1 1
C C11 0.9341(4) 0.7314(3) 0.8586(2) 0.0321(9) Uani d . 1 1
C C12 0.9110(4) 0.7612(3) 0.9293(2) 0.0375(10) Uani d . 1 1
C C13 0.7894(5) 0.8214(3) 0.9327(2) 0.0550(14) Uani d . 1 1
H H13A 0.7137 0.7881 0.9181 0.083 Uiso calc R 1 1
H H13B 0.8019 0.8732 0.9051 0.083 Uiso calc R 1 1
H H13C 0.7761 0.8408 0.9771 0.083 Uiso calc R 1 1
C C14 0.8880(5) 0.6789(3) 0.9731(2) 0.0546(13) Uani d . 1 1
H H14A 0.8130 0.6458 0.9574 0.082 Uiso calc R 1 1
H H14B 0.8721 0.6986 1.0172 0.082 Uiso calc R 1 1
H H14C 0.9644 0.6407 0.9721 0.082 Uiso calc R 1 1
C C15 1.0301(5) 0.8155(4) 0.9531(2) 0.0621(15) Uani d . 1 1
H H15A 1.0158 0.8343 0.9976 0.093 Uiso calc R 1 1
H H15B 1.0413 0.8678 0.9258 0.093 Uiso calc R 1 1
H H15C 1.1077 0.7786 0.9508 0.093 Uiso calc R 1 1
C C16 1.0224(4) 0.6699(3) 0.77094(18) 0.0321(9) Uani d . 1 1
C C17 1.1144(4) 0.6206(3) 0.7243(2) 0.0407(11) Uani d . 1 1
C C18 1.0508(5) 0.6196(4) 0.6563(2) 0.0567(14) Uani d . 1 1
H H18A 1.0353 0.6805 0.6421 0.085 Uiso calc R 1 1
H H18B 0.9686 0.5876 0.6583 0.085 Uiso calc R 1 1
H H18C 1.1085 0.5900 0.6259 0.085 Uiso calc R 1 1
C C19 1.2451(4) 0.6716(4) 0.7205(3) 0.0661(17) Uani d . 1 1
H H19A 1.2855 0.6729 0.7630 0.099 Uiso calc R 1 1
H H19B 1.2293 0.7323 0.7059 0.099 Uiso calc R 1 1
H H19C 1.3027 0.6417 0.6901 0.099 Uiso calc R 1 1
C C21 0.9561(6) 0.9340(5) 0.5300(3) 0.0750(17) Uani d . 1 1
H H21A 0.9795 0.8732 0.5168 0.090 Uiso calc R 1 1
H H21B 1.0200 0.9749 0.5107 0.090 Uiso calc R 1 1
C C22 0.8266(7) 0.9553(5) 0.5036(3) 0.093(2) Uani d . 1 1
H H22A 0.8286 0.9502 0.4567 0.139 Uiso calc R 1 1
H H22B 0.8029 1.0158 0.5157 0.139 Uiso calc R 1 1
H H22C 0.7629 0.9138 0.5210 0.139 Uiso calc R 1 1
C C30 1.1378(6) 0.5227(4) 0.7462(3) 0.0721(17) Uani d . 1 1
H H30A 1.1784 0.5223 0.7887 0.108 Uiso calc R 1 1
H H30B 1.1945 0.4930 0.7153 0.108 Uiso calc R 1 1
H H30C 1.0550 0.4914 0.7483 0.108 Uiso calc R 1 1
H H4 0.918(5) 0.900(3) 0.616(3) 0.07(2) Uiso d D 1 1
H H11 0.728(3) 0.806(4) 0.652(3) 0.08(2) Uiso d D 1 1
H H12 0.844(5) 0.775(3) 0.6672(19) 0.08(2) Uiso d D 1 1
H H41 0.267(4) 1.032(2) 0.652(2) 0.053(16) Uiso d D 1 1
H H42 0.182(3) 0.954(2) 0.6480(18) 0.047(13) Uiso d D 1 1
H H81 1.209(2) 0.658(3) 0.870(2) 0.040(14) Uiso d D 1 1
H H82 1.118(6) 0.5800(10) 0.880(3) 0.09(2) Uiso d D 1 1

loop_
_atom_site_aniso_label
_atom_site_aniso_U_11
_atom_site_aniso_U_22
_atom_site_aniso_U_33
_atom_site_aniso_U_12
_atom_site_aniso_U_13
_atom_site_aniso_U_23
Ag1 0.04155(16) 0.0608(2) 0.04285(16) 0.02041(17) -0.00957(16) -0.0024(2)
O1 0.0377(19) 0.094(3) 0.087(3) -0.0074(19) 0.0054(19) -0.010(2)
O2 0.091(3) 0.050(2) 0.113(4) 0.018(2) -0.032(3) -0.009(2)
O3 0.053(2) 0.059(2) 0.151(4) -0.010(2) -0.013(3) 0.028(3)
O4 0.069(3) 0.080(3) 0.052(2) -0.010(2) -0.006(2) -0.005(2)
O1W 0.050(2) 0.110(3) 0.059(2) 0.016(3) 0.0067(18) 0.034(3)
N1 0.0349(18) 0.052(2) 0.0309(18) 0.0102(17) -0.0017(14) 0.0019(16)
N2 0.0382(19) 0.047(2) 0.0313(18) 0.0093(17) -0.0015(15) -0.0042(16)
N3 0.0285(17) 0.0348(17) 0.0332(16) 0.0089(16) -0.0051(15) 0.0004(13)
N4 0.034(2) 0.054(3) 0.052(3) 0.0135(19) -0.0080(18) -0.001(2)
N5 0.0316(18) 0.0479(19) 0.0288(17) 0.0124(15) -0.0002(13) 0.0030(14)
N6 0.0296(16) 0.054(2) 0.0314(18) 0.0076(17) 0.0007(13) 0.0006(17)
N7 0.0283(16) 0.046(2) 0.0255(16) 0.0053(15) -0.0027(13) 0.0033(15)
N8 0.036(2) 0.072(3) 0.037(2) 0.017(2) -0.0061(16) 0.008(2)
N9 0.048(2) 0.053(3) 0.038(2) 0.004(2) -0.0045(19) -0.0014(19)
C1 0.030(2) 0.034(2) 0.036(2) 0.0032(18) 0.0022(17) 0.0019(18)
C2 0.039(2) 0.044(2) 0.030(2) 0.0069(17) 0.0020(17) -0.0018(18)
C3 0.068(4) 0.072(4) 0.034(3) 0.010(3) -0.007(3) -0.008(2)
C4 0.054(3) 0.075(4) 0.059(3) 0.000(3) 0.019(3) -0.001(3)
C5 0.070(3) 0.050(3) 0.057(3) 0.012(2) -0.006(3) -0.006(3)
C6 0.033(2) 0.035(2) 0.041(2) -0.0013(18) 0.0003(18) 0.0038(19)
C7 0.043(2) 0.046(3) 0.033(2) 0.000(2) -0.0061(18) -0.001(2)
C8 0.064(3) 0.106(5) 0.043(3) 0.013(4) 0.005(2) -0.018(3)
C9 0.131(6) 0.062(3) 0.038(3) -0.001(4) -0.012(3) 0.011(2)
C10 0.061(3) 0.075(4) 0.053(3) -0.009(3) -0.010(2) -0.012(3)
C11 0.0282(19) 0.040(2) 0.028(2) -0.0015(17) 0.0000(16) 0.0019(17)
C12 0.035(2) 0.048(3) 0.029(2) 0.002(2) 0.0000(17) -0.0012(19)
C13 0.072(3) 0.058(3) 0.035(2) 0.022(3) 0.007(2) -0.008(2)
C14 0.067(3) 0.056(3) 0.041(2) 0.009(3) 0.015(2) 0.009(2)
C15 0.059(3) 0.080(4) 0.047(3) -0.023(3) 0.005(2) -0.018(3)
C16 0.0276(19) 0.040(2) 0.029(2) 0.0008(16) 0.0030(15) -0.0007(16)
C17 0.034(2) 0.056(3) 0.032(2) 0.0082(19) 0.0064(17) -0.004(2)
C18 0.053(3) 0.086(4) 0.031(2) 0.001(3) 0.010(2) -0.011(2)
C19 0.037(2) 0.111(5) 0.051(3) -0.005(3) 0.010(2) -0.009(3)
C21 0.082(4) 0.079(4) 0.064(4) 0.006(3) -0.003(3) -0.002(3)
C22 0.086(5) 0.111(5) 0.081(4) -0.008(5) -0.023(4) 0.012(4)
C30 0.091(5) 0.065(3) 0.060(3) 0.032(3) 0.012(3) -0.005(3)

loop_
_atom_type_symbol
_atom_type_description
_atom_type_scat_dispersion_real
_atom_type_scat_dispersion_imag
_atom_type_scat_source
C C 0.0033 0.0016 'International Tables Vol C Tables 4.2.6.8 and 6.1.1.4'
H H 0.0000 0.0000 'International Tables Vol C Tables 4.2.6.8 and 6.1.1.4'
N N 0.0061 0.0033 'International Tables Vol C Tables 4.2.6.8 and 6.1.1.4'
O O 0.0106 0.0060 'International Tables Vol C Tables 4.2.6.8 and 6.1.1.4'
Ag Ag -0.8971 1.1015 'International Tables Vol C Tables 4.2.6.8 and 6.1.1.4'

loop_
_geom_angle_atom_site_label_1
_geom_angle_atom_site_label_2
_geom_angle_atom_site_label_3
_geom_angle
N1 Ag1 N5 151.45(12)
N1 Ag1 O1 121.43(13)
N5 Ag1 O1 81.58(12)
N9 O1 Ag1 107.7(3)
C21 O4 H4 109(4)
H11 O1W H12 102(6)
C1 N1 N2 108.9(3)
C1 N1 Ag1 137.7(3)
N2 N1 Ag1 112.8(2)
C6 N2 N1 107.0(3)
C1 N3 C6 106.8(3)
C1 N3 N4 123.0(3)
C6 N3 N4 130.1(3)
N3 N4 H41 106(3)
N3 N4 H42 109(3)
H41 N4 H42 110(4)
C11 N5 N6 108.8(3)
C11 N5 Ag1 136.6(3)
N6 N5 Ag1 112.5(2)
C16 N6 N5 107.3(3)
C11 N7 C16 106.9(3)
C11 N7 N8 123.3(3)
C16 N7 N8 129.7(4)
N7 N8 H81 110(3)
N7 N8 H82 108(4)
H81 N8 H82 116(5)
O3 N9 O1 121.4(4)
O3 N9 O2 119.1(4)
O1 N9 O2 119.5(5)
N1 C1 N3 108.1(3)
N1 C1 C2 125.9(4)
N3 C1 C2 125.9(3)
C1 C2 C3 109.9(3)
C1 C2 C4 109.6(4)
C3 C2 C4 108.7(4)
C1 C2 C5 110.7(4)
C3 C2 C5 107.9(4)
C4 C2 C5 109.9(4)
C2 C3 H3A 109.5
C2 C3 H3B 109.5
H3A C3 H3B 109.5
C2 C3 H3C 109.5
H3A C3 H3C 109.5
H3B C3 H3C 109.5
C2 C4 H4A 109.5
C2 C4 H4B 109.5
H4A C4 H4B 109.5
C2 C4 H4C 109.5
H4A C4 H4C 109.5
H4B C4 H4C 109.5
C2 C5 H5A 109.5
C2 C5 H5B 109.5
H5A C5 H5B 109.5
C2 C5 H5C 109.5
H5A C5 H5C 109.5
H5B C5 H5C 109.5
N2 C6 N3 109.2(4)
N2 C6 C7 123.5(4)
N3 C6 C7 127.2(4)
C6 C7 C9 112.1(4)
C6 C7 C10 109.8(4)
C9 C7 C10 110.2(4)
C6 C7 C8 108.2(4)
C9 C7 C8 108.8(4)
C10 C7 C8 107.5(4)
C7 C8 H8A 109.5
C7 C8 H8B 109.5
H8A C8 H8B 109.5
C7 C8 H8C 109.5
H8A C8 H8C 109.5
H8B C8 H8C 109.5
C7 C9 H9A 109.5
C7 C9 H9B 109.5
H9A C9 H9B 109.5
C7 C9 H9C 109.5
H9A C9 H9C 109.5
H9B C9 H9C 109.5
C7 C10 H10A 109.5
C7 C10 H10B 109.5
H10A C10 H10B 109.5
C7 C10 H10C 109.5
H10A C10 H10C 109.5
H10B C10 H10C 109.5
N5 C11 N7 108.0(3)
N5 C11 C12 126.4(4)
N7 C11 C12 125.5(3)
C13 C12 C11 109.7(3)
C13 C12 C14 108.3(4)
C11 C12 C14 110.3(4)
C13 C12 C15 108.5(4)
C11 C12 C15 109.3(3)
C14 C12 C15 110.7(4)
C12 C13 H13A 109.5
C12 C13 H13B 109.5
H13A C13 H13B 109.5
C12 C13 H13C 109.5
H13A C13 H13C 109.5
H13B C13 H13C 109.5
C12 C14 H14A 109.5
C12 C14 H14B 109.5
H14A C14 H14B 109.5
C12 C14 H14C 109.5
H14A C14 H14C 109.5
H14B C14 H14C 109.5
C12 C15 H15A 109.5
C12 C15 H15B 109.5
H15A C15 H15B 109.5
C12 C15 H15C 109.5
H15A C15 H15C 109.5
H15B C15 H15C 109.5
N6 C16 N7 109.0(3)
N6 C16 C17 123.9(3)
N7 C16 C17 127.0(4)
C16 C17 C19 109.2(4)
C16 C17 C18 108.2(3)
C19 C17 C18 108.9(4)
C16 C17 C30 111.5(4)
C19 C17 C30 110.3(4)
C18 C17 C30 108.6(4)
C17 C18 H18A 109.5
C17 C18 H18B 109.5
H18A C18 H18B 109.5
C17 C18 H18C 109.5
H18A C18 H18C 109.5
H18B C18 H18C 109.5
C17 C19 H19A 109.5
C17 C19 H19B 109.5
H19A C19 H19B 109.5
C17 C19 H19C 109.5
H19A C19 H19C 109.5
H19B C19 H19C 109.5
O4 C21 C22 114.5(6)
O4 C21 H21A 108.6
C22 C21 H21A 108.6
O4 C21 H21B 108.6
C22 C21 H21B 108.6
H21A C21 H21B 107.6
C21 C22 H22A 109.5
C21 C22 H22B 109.5
H22A C22 H22B 109.5
C21 C22 H22C 109.5
H22A C22 H22C 109.5
H22B C22 H22C 109.5
C17 C30 H30A 109.5
C17 C30 H30B 109.5
H30A C30 H30B 109.5
C17 C30 H30C 109.5
H30A C30 H30C 109.5
H30B C30 H30C 109.5

loop_
_geom_bond_atom_site_label_1
_geom_bond_atom_site_label_2
_geom_bond_distance
Ag1 N1 2.154(3)
Ag1 N5 2.167(3)
Ag1 O1 2.717(4)
O1 N9 1.236(5)
O2 N9 1.238(5)
O3 N9 1.217(5)
O4 C21 1.409(7)
O4 H4 0.845(10)
O1W H11 0.836(10)
O1W H12 0.838(10)
N1 C1 1.311(5)
N1 N2 1.390(5)
N2 C6 1.310(5)
N3 C1 1.366(5)
N3 C6 1.370(5)
N3 N4 1.410(5)
N4 H41 0.878(10)
N4 H42 0.879(10)
N5 C11 1.308(5)
N5 N6 1.389(4)
N6 C16 1.307(5)
N7 C11 1.368(5)
N7 C16 1.369(5)
N7 N8 1.416(5)
N8 H81 0.882(10)
N8 H82 0.881(10)
C1 C2 1.518(6)
C2 C3 1.524(6)
C2 C4 1.538(6)
C2 C5 1.542(6)
C3 H3A 0.9600
C3 H3B 0.9600
C3 H3C 0.9600
C4 H4A 0.9600
C4 H4B 0.9600
C4 H4C 0.9600
C5 H5A 0.9600
C5 H5B 0.9600
C5 H5C 0.9600
C6 C7 1.516(6)
C7 C9 1.529(7)
C7 C10 1.533(6)
C7 C8 1.535(7)
C8 H8A 0.9600
C8 H8B 0.9600
C8 H8C 0.9600
C9 H9A 0.9600
C9 H9B 0.9600
C9 H9C 0.9600
C10 H10A 0.9600
C10 H10B 0.9600
C10 H10C 0.9600
C11 C12 1.525(6)
C12 C13 1.523(6)
C12 C14 1.529(6)
C12 C15 1.531(6)
C13 H13A 0.9600
C13 H13B 0.9600
C13 H13C 0.9600
C14 H14A 0.9600
C14 H14B 0.9600
C14 H14C 0.9600
C15 H15A 0.9600
C15 H15B 0.9600
C15 H15C 0.9600
C16 C17 1.520(5)
C17 C19 1.528(6)
C17 C18 1.531(6)
C17 C30 1.535(7)
C18 H18A 0.9600
C18 H18B 0.9600
C18 H18C 0.9600
C19 H19A 0.9600
C19 H19B 0.9600
C19 H19C 0.9600
C21 C22 1.454(8)
C21 H21A 0.9700
C21 H21B 0.9700
C22 H22A 0.9600
C22 H22B 0.9600
C22 H22C 0.9600
C30 H30A 0.9600
C30 H30B 0.9600
C30 H30C 0.9600

loop_
_geom_hbond_atom_site_label_D
_geom_hbond_atom_site_label_H
_geom_hbond_atom_site_label_A
_geom_hbond_site_symmetry_A
_geom_hbond_distance_DH
_geom_hbond_distance_HA
_geom_hbond_distance_DA
_geom_hbond_angle_DHA
O4 H4 O1w . 0.850(10) 1.94(2) 2.772(6) 167(6)
O1w H11 N2 . 0.840(10) 2.16(2) 2.976(5) 164(6)
O1w H12 N6 . 0.840(10) 2.08(2) 2.915(5) 171(6)
N4 H41 O1 3_656 0.880(10) 2.20(2) 3.008(6) 153(4)
N4 H42 O4 1_455 0.880(10) 2.43(2) 3.226(6) 152(4)
N8 H81 O2 1_655 0.880(10) 2.270(10) 3.144(6) 171(4)
N8 H82 O4 3_746 0.880(10) 2.28(2) 3.127(7) 161(6)

loop_
_geom_torsion_atom_site_label_1
_geom_torsion_atom_site_label_2
_geom_torsion_atom_site_label_3
_geom_torsion_atom_site_label_4
_geom_torsion
N1 Ag1 O1 N9 -17.7(4)
N5 Ag1 O1 N9 -179.6(3)
N5 Ag1 N1 C1 -145.1(4)
O1 Ag1 N1 C1 75.1(5)
N5 Ag1 N1 N2 44.9(5)
O1 Ag1 N1 N2 -94.9(3)
C1 N1 N2 C6 -0.1(5)
Ag1 N1 N2 C6 172.9(3)
N1 Ag1 N5 C11 157.9(4)
O1 Ag1 N5 C11 -55.9(4)
N1 Ag1 N5 N6 -41.2(4)
O1 Ag1 N5 N6 105.0(3)
C11 N5 N6 C16 0.8(4)
Ag1 N5 N6 C16 -165.4(3)
Ag1 O1 N9 O3 152.1(4)
Ag1 O1 N9 O2 -26.7(5)
N2 N1 C1 N3 0.6(5)
Ag1 N1 C1 N3 -169.7(3)
N2 N1 C1 C2 179.6(4)
Ag1 N1 C1 C2 9.3(7)
C6 N3 C1 N1 -0.9(5)
N4 N3 C1 N1 -177.4(4)
C6 N3 C1 C2 -179.9(4)
N4 N3 C1 C2 3.6(6)
N1 C1 C2 C3 4.1(6)
N3 C1 C2 C3 -177.1(4)
N1 C1 C2 C4 -115.3(5)
N3 C1 C2 C4 63.5(6)
N1 C1 C2 C5 123.2(5)
N3 C1 C2 C5 -58.0(6)
N1 N2 C6 N3 -0.5(5)
N1 N2 C6 C7 -178.2(4)
C1 N3 C6 N2 0.9(5)
N4 N3 C6 N2 177.0(4)
C1 N3 C6 C7 178.5(4)
N4 N3 C6 C7 -5.4(7)
N2 C6 C7 C9 -126.9(5)
N3 C6 C7 C9 55.8(6)
N2 C6 C7 C10 110.1(5)
N3 C6 C7 C10 -67.1(6)
N2 C6 C7 C8 -7.0(6)
N3 C6 C7 C8 175.8(4)
N6 N5 C11 N7 -0.9(4)
Ag1 N5 C11 N7 160.4(3)
N6 N5 C11 C12 178.1(4)
Ag1 N5 C11 C12 -20.6(7)
C16 N7 C11 N5 0.7(4)
N8 N7 C11 N5 -177.0(4)
C16 N7 C11 C12 -178.3(4)
N8 N7 C11 C12 4.0(6)
N5 C11 C12 C13 0.0(6)
N7 C11 C12 C13 178.8(4)
N5 C11 C12 C14 119.2(5)
N7 C11 C12 C14 -61.9(5)
N5 C11 C12 C15 -118.8(5)
N7 C11 C12 C15 60.0(5)
N5 N6 C16 N7 -0.3(5)
N5 N6 C16 C17 -177.8(4)
C11 N7 C16 N6 -0.2(5)
N8 N7 C16 N6 177.3(4)
C11 N7 C16 C17 177.2(4)
N8 N7 C16 C17 -5.3(7)
N6 C16 C17 C19 108.7(5)
N7 C16 C17 C19 -68.4(6)
N6 C16 C17 C18 -9.8(6)
N7 C16 C17 C18 173.1(4)
N6 C16 C17 C30 -129.2(5)
N7 C16 C17 C30 53.8(6)
